data_4117597
loop_
_publ_author_name
'Zachary D. Brown'
'Petra Vasko'
'James C. Fettinger'
'Heikki M. Tuononen'
'Philip P. Power'

_publ_section_title
;
 A Germanium Isocyanide Complex Featuring (n \\rightarrow \p*)
 Back-Bonding and Its Conversion to a Hydride/Cyanide Product via C-H Bond
 Activation under Mild Conditions
;
_journal_name_full 'Journal of the American Chemical Society'
_journal_page_first 4045
_journal_page_last 4048
_journal_paper_doi 10.1021/ja211874u
_journal_volume 134
_journal_year 2012
_chemical_formula_moiety '2(C53 H59 Ge N), C7 H8, C5 H12'
_chemical_formula_sum 'C118 H138 Ge2 N2'
_chemical_formula_weight 1729.48
_chemical_name_systematic
; 
 ? 
;
_space_group_IT_number 2
_symmetry_cell_setting triclinic
_symmetry_space_group_name_Hall '-P 1'
_symmetry_space_group_name_H-M 'P -1'
_atom_sites_solution_hydrogens geom
_atom_sites_solution_primary direct
_atom_sites_solution_secondary difmap
_audit_creation_method SHELXL-97
_cell_angle_alpha 91.7591(12)
_cell_angle_beta 102.7084(14)
_cell_angle_gamma 94.3537(15)
_cell_formula_units_Z 2
_cell_length_a 10.3226(3)
_cell_length_b 20.8136(6)
_cell_length_c 23.2182(6)
_cell_measurement_reflns_used 4918
_cell_measurement_temperature 90(2)
_cell_measurement_theta_max 66.60
_cell_measurement_theta_min 3.91
_cell_volume 4846.4(2)
_computing_cell_refinement 'SAINT (7.68A) (Bruker, 2009)'
_computing_data_collection 'Apex2 (2010-11.3) (Bruker, 2010)'
_computing_data_reduction 'SAINT (7.68A) (Bruker, 2009)'
_computing_molecular_graphics 'Bruker SHELXTL'
_computing_publication_material 'Bruker SHELXTL'
_computing_structure_refinement 'SHELXL-97 (Sheldrick, 2008)'
_computing_structure_solution 'SHELXS-97 (Sheldrick, 2008)'
_diffrn_ambient_temperature 90(2)
_diffrn_measured_fraction_theta_full 0.963
_diffrn_measured_fraction_theta_max 0.963
_diffrn_measurement_device_type 'Bruker Duo APEX-II CCD'
_diffrn_measurement_method '\f and \w scans'
_diffrn_radiation_monochromator graphite
_diffrn_radiation_source 'fine-focus sealed tube'
_diffrn_radiation_type CuK\a
_diffrn_radiation_wavelength 1.54178
_diffrn_reflns_av_R_equivalents 0.0000
_diffrn_reflns_av_sigmaI/netI 0.0264
_diffrn_reflns_limit_h_max 11
_diffrn_reflns_limit_h_min -12
_diffrn_reflns_limit_k_max 24
_diffrn_reflns_limit_k_min -24
_diffrn_reflns_limit_l_max 27
_diffrn_reflns_limit_l_min 0
_diffrn_reflns_number 16507
_diffrn_reflns_theta_full 66.60
_diffrn_reflns_theta_max 66.60
_diffrn_reflns_theta_min 1.95
_exptl_absorpt_coefficient_mu 1.132
_exptl_absorpt_correction_T_max 0.8724
_exptl_absorpt_correction_T_min 0.6968
_exptl_absorpt_correction_type multi-scan
_exptl_absorpt_process_details 'TWINABS V2008/4 (Sheldrick, 2008)'
_exptl_crystal_colour Yellow
_exptl_crystal_density_diffrn 1.185
_exptl_crystal_description Block
_exptl_crystal_F_000 1848
_exptl_crystal_size_max 0.34
_exptl_crystal_size_mid 0.14
_exptl_crystal_size_min 0.12
_refine_diff_density_max 0.873
_refine_diff_density_min -0.515
_refine_diff_density_rms 0.064
_refine_ls_extinction_method none
_refine_ls_goodness_of_fit_ref 1.047
_refine_ls_hydrogen_treatment constr
_refine_ls_matrix_type full
_refine_ls_number_parameters 1146
_refine_ls_number_reflns 16507
_refine_ls_number_restraints 91
_refine_ls_restrained_S_all 1.064
_refine_ls_R_factor_all 0.0520
_refine_ls_R_factor_gt 0.0456
_refine_ls_shift/su_max 0.001
_refine_ls_shift/su_mean 0.000
_refine_ls_structure_factor_coef Fsqd
_refine_ls_weighting_details 'calc w=1/[\s^2^(Fo^2^)+(0.0793P)^2^+2.8639P] where P=(Fo^2^+2Fc^2^)/3'
_refine_ls_weighting_scheme calc
_refine_ls_wR_factor_gt 0.1285
_refine_ls_wR_factor_ref 0.1330
_reflns_number_gt 14251
_reflns_number_total 16507
_reflns_threshold_expression >2sigma(I)
_cod_data_source_file ja211874u_si_002.cif
_cod_data_source_block zb95tw74
_cod_database_code 4117597

loop_
_symmetry_equiv_pos_as_xyz
'x, y, z'
'-x, -y, -z'

loop_
_atom_site_label
_atom_site_type_symbol
_atom_site_fract_x
_atom_site_fract_y
_atom_site_fract_z
_atom_site_U_iso_or_equiv
_atom_site_adp_type
_atom_site_occupancy
_atom_site_symmetry_multiplicity
_atom_site_calc_flag
_atom_site_refinement_flags
_atom_site_disorder_assembly
_atom_site_disorder_group
Ge1 Ge 0.53652(2) 0.775211(11) 0.293530(10) 0.02216(8) Uani 1 1 d . . .
Ge2 Ge -0.01392(2) 0.216187(11) 0.204273(10) 0.02250(9) Uani 1 1 d . . .
C1 C 0.3666(2) 0.71847(10) 0.25261(8) 0.0211(4) Uani 1 1 d . . .
C2 C 0.2911(2) 0.75333(10) 0.20688(9) 0.0233(4) Uani 1 1 d . . .
C3 C 0.1546(2) 0.73830(12) 0.18679(9) 0.0288(5) Uani 1 1 d . . .
H3 H 0.1056 0.7634 0.1575 0.035 Uiso 1 1 calc R . .
C4 C 0.0890(2) 0.68764(12) 0.20858(9) 0.0291(5) Uani 1 1 d . . .
H4 H -0.0049 0.6790 0.1961 0.035 Uiso 1 1 calc R . .
C5 C 0.1636(2) 0.64946(11) 0.24919(9) 0.0275(5) Uani 1 1 d . . .
H5 H 0.1204 0.6127 0.2625 0.033 Uiso 1 1 calc R . .
C6 C 0.3002(2) 0.66369(10) 0.27093(8) 0.0227(4) Uani 1 1 d . . .
C7 C 0.3535(2) 0.80281(11) 0.17295(9) 0.0242(4) Uani 1 1 d . . .
C8 C 0.3431(2) 0.86910(11) 0.17977(9) 0.0273(5) Uani 1 1 d . . .
C9 C 0.3936(2) 0.91138(11) 0.14369(10) 0.0302(5) Uani 1 1 d . . .
H9 H 0.3866 0.9563 0.1491 0.036 Uiso 1 1 calc R . .
C10 C 0.4544(2) 0.88984(11) 0.09965(9) 0.0289(5) Uani 1 1 d . . .
C11 C 0.4619(2) 0.82415(11) 0.09207(9) 0.0268(5) Uani 1 1 d . . .
H11 H 0.5028 0.8087 0.0621 0.032 Uiso 1 1 calc R . .
C12 C 0.4109(2) 0.77983(11) 0.12737(9) 0.0242(4) Uani 1 1 d . . .
C13 C 0.2790(3) 0.89512(12) 0.22726(10) 0.0346(5) Uani 1 1 d . . .
H13A H 0.1877 0.8752 0.2215 0.052 Uiso 1 1 calc R . .
H13B H 0.2773 0.9420 0.2249 0.052 Uiso 1 1 calc R . .
H13C H 0.3305 0.8851 0.2662 0.052 Uiso 1 1 calc R . .
C14 C 0.5087(3) 0.93658(13) 0.06091(11) 0.0386(6) Uani 1 1 d . . .
H14A H 0.4570 0.9296 0.0201 0.058 Uiso 1 1 calc R . .
H14B H 0.6023 0.9298 0.0623 0.058 Uiso 1 1 calc R . .
H14C H 0.5023 0.9808 0.0750 0.058 Uiso 1 1 calc R . .
C15 C 0.4166(2) 0.70873(11) 0.11629(9) 0.0279(5) Uani 1 1 d . . .
H15A H 0.4427 0.7011 0.0787 0.042 Uiso 1 1 calc R . .
H15B H 0.3286 0.6864 0.1145 0.042 Uiso 1 1 calc R . .
H15C H 0.4820 0.6923 0.1485 0.042 Uiso 1 1 calc R . .
C16 C 0.3667(2) 0.61298(10) 0.30903(9) 0.0241(4) Uani 1 1 d . . .
C17 C 0.4191(2) 0.56289(11) 0.28115(9) 0.0256(5) Uani 1 1 d . . .
C18 C 0.4714(2) 0.51257(11) 0.31401(10) 0.0291(5) Uani 1 1 d . . .
H18 H 0.5109 0.4803 0.2955 0.035 Uiso 1 1 calc R . .
C19 C 0.4678(2) 0.50803(11) 0.37340(10) 0.0295(5) Uani 1 1 d . . .
C20 C 0.4088(2) 0.55533(11) 0.39910(10) 0.0291(5) Uani 1 1 d . . .
H20 H 0.4026 0.5521 0.4391 0.035 Uiso 1 1 calc R . .
C21 C 0.3581(2) 0.60763(11) 0.36816(9) 0.0255(4) Uani 1 1 d . . .
C22 C 0.4107(2) 0.56153(11) 0.21543(10) 0.0308(5) Uani 1 1 d . . .
H22A H 0.4438 0.5216 0.2032 0.046 Uiso 1 1 calc R . .
H22B H 0.4651 0.5987 0.2059 0.046 Uiso 1 1 calc R . .
H22C H 0.3178 0.5635 0.1945 0.046 Uiso 1 1 calc R . .
C23 C 0.5225(3) 0.45194(12) 0.40799(11) 0.0411(6) Uani 1 1 d . . .
H23A H 0.6202 0.4576 0.4176 0.062 Uiso 1 1 calc R . .
H23B H 0.4928 0.4117 0.3842 0.062 Uiso 1 1 calc R . .
H23C H 0.4902 0.4501 0.4446 0.062 Uiso 1 1 calc R . .
C24 C 0.2917(3) 0.65643(12) 0.39867(10) 0.0314(5) Uani 1 1 d . . .
H24A H 0.2545 0.6357 0.4295 0.047 Uiso 1 1 calc R . .
H24B H 0.2199 0.6734 0.3697 0.047 Uiso 1 1 calc R . .
H24C H 0.3575 0.6919 0.4166 0.047 Uiso 1 1 calc R . .
C25 C 0.6933(2) 0.73148(10) 0.34069(9) 0.0213(4) Uani 1 1 d . . .
C26 C 0.7798(2) 0.70414(10) 0.30859(9) 0.0224(4) Uani 1 1 d . . .
C27 C 0.8996(2) 0.68162(11) 0.33800(9) 0.0268(5) Uani 1 1 d . . .
H27 H 0.9554 0.6632 0.3156 0.032 Uiso 1 1 calc R . .
C28 C 0.9387(2) 0.68558(12) 0.39910(10) 0.0300(5) Uani 1 1 d . . .
H28 H 1.0181 0.6681 0.4187 0.036 Uiso 1 1 calc R . .
C29 C 0.8599(2) 0.71556(11) 0.43103(9) 0.0289(5) Uani 1 1 d . . .
H29 H 0.8872 0.7197 0.4729 0.035 Uiso 1 1 calc R . .
C30 C 0.7410(2) 0.73978(10) 0.40293(9) 0.0236(4) Uani 1 1 d . . .
C31 C 0.7548(2) 0.69808(10) 0.24222(9) 0.0217(4) Uani 1 1 d . . .
C32 C 0.7372(2) 0.63616(10) 0.21429(9) 0.0239(4) Uani 1 1 d . . .
C33 C 0.7251(2) 0.62903(11) 0.15348(9) 0.0261(5) Uani 1 1 d . . .
H33 H 0.7101 0.5869 0.1350 0.031 Uiso 1 1 calc R . .
C34 C 0.7345(2) 0.68199(12) 0.11917(9) 0.0281(5) Uani 1 1 d . . .
C35 C 0.7572(2) 0.74271(11) 0.14742(9) 0.0276(5) Uani 1 1 d . . .
H35 H 0.7652 0.7793 0.1246 0.033 Uiso 1 1 calc R . .
C36 C 0.7687(2) 0.75199(11) 0.20833(9) 0.0245(4) Uani 1 1 d . . .
C37 C 0.7375(2) 0.57605(11) 0.24905(10) 0.0307(5) Uani 1 1 d . . .
H37A H 0.6920 0.5395 0.2228 0.046 Uiso 1 1 calc R . .
H37B H 0.6911 0.5825 0.2810 0.046 Uiso 1 1 calc R . .
H37C H 0.8297 0.5670 0.2658 0.046 Uiso 1 1 calc R . .
C38 C 0.7197(3) 0.67281(14) 0.05294(10) 0.0388(6) Uani 1 1 d . . .
H38A H 0.7134 0.7148 0.0350 0.058 Uiso 1 1 calc R . .
H38B H 0.6388 0.6447 0.0361 0.058 Uiso 1 1 calc R . .
H38C H 0.7975 0.6530 0.0449 0.058 Uiso 1 1 calc R . .
C39 C 0.8036(3) 0.81950(11) 0.23555(10) 0.0313(5) Uani 1 1 d . . .
H39A H 0.7243 0.8437 0.2273 0.047 Uiso 1 1 calc R . .
H39B H 0.8735 0.8411 0.2187 0.047 Uiso 1 1 calc R . .
H39C H 0.8358 0.8176 0.2784 0.047 Uiso 1 1 calc R . .
C40 C 0.6788(2) 0.77909(11) 0.44313(9) 0.0236(4) Uani 1 1 d . . .
C41 C 0.7008(2) 0.84670(11) 0.44521(9) 0.0254(4) Uani 1 1 d . . .
C42 C 0.6507(2) 0.88322(11) 0.48526(9) 0.0290(5) Uani 1 1 d . . .
H42 H 0.6645 0.9289 0.4862 0.035 Uiso 1 1 calc R . .
C43 C 0.5808(2) 0.85434(12) 0.52397(9) 0.0296(5) Uani 1 1 d . . .
C44 C 0.5640(2) 0.78764(12) 0.52267(9) 0.0291(5) Uani 1 1 d . . .
H44 H 0.5172 0.7674 0.5491 0.035 Uiso 1 1 calc R . .
C45 C 0.6138(2) 0.74920(11) 0.48372(9) 0.0252(4) Uani 1 1 d . . .
C46 C 0.7844(3) 0.87895(11) 0.40711(10) 0.0336(5) Uani 1 1 d . . .
H46A H 0.7993 0.9252 0.4179 0.050 Uiso 1 1 calc R . .
H46B H 0.7380 0.8725 0.3655 0.050 Uiso 1 1 calc R . .
H46C H 0.8703 0.8602 0.4132 0.050 Uiso 1 1 calc R . .
C47 C 0.5292(3) 0.89505(13) 0.56786(11) 0.0391(6) Uani 1 1 d . . .
H47A H 0.4661 0.8683 0.5848 0.059 Uiso 1 1 calc R . .
H47B H 0.4841 0.9306 0.5477 0.059 Uiso 1 1 calc R . .
H47C H 0.6040 0.9126 0.5995 0.059 Uiso 1 1 calc R . .
C48 C 0.6030(2) 0.67720(11) 0.48735(10) 0.0301(5) Uani 1 1 d . . .
H48A H 0.5853 0.6569 0.4474 0.045 Uiso 1 1 calc R . .
H48B H 0.5298 0.6640 0.5063 0.045 Uiso 1 1 calc R . .
H48C H 0.6867 0.6637 0.5107 0.045 Uiso 1 1 calc R . .
C49 C 0.4299(2) 0.79623(11) 0.35693(9) 0.0264(5) Uani 1 1 d . . .
N49 N 0.3516(2) 0.82017(9) 0.37705(8) 0.0284(4) Uani 1 1 d . . .
C50 C 0.2462(2) 0.85199(12) 0.39746(10) 0.0308(5) Uani 1 1 d . . .
C51 C 0.2229(3) 0.81994(13) 0.45302(10) 0.0347(5) Uani 1 1 d . . .
H51A H 0.1905 0.7746 0.4432 0.052 Uiso 1 1 calc R . .
H51B H 0.1565 0.8421 0.4686 0.052 Uiso 1 1 calc R . .
H51C H 0.3068 0.8225 0.4829 0.052 Uiso 1 1 calc R . .
C52 C 0.2962(3) 0.92330(12) 0.41040(12) 0.0398(6) Uani 1 1 d . . .
H52A H 0.3809 0.9269 0.4398 0.060 Uiso 1 1 calc R . .
H52B H 0.2303 0.9460 0.4258 0.060 Uiso 1 1 calc R . .
H52C H 0.3095 0.9425 0.3739 0.060 Uiso 1 1 calc R . .
C53 C 0.1212(3) 0.84318(16) 0.34830(11) 0.0437(7) Uani 1 1 d . . .
H53A H 0.1375 0.8648 0.3134 0.065 Uiso 1 1 calc R . .
H53B H 0.0478 0.8620 0.3615 0.065 Uiso 1 1 calc R . .
H53C H 0.0976 0.7971 0.3383 0.065 Uiso 1 1 calc R . .
C61 C -0.1710(2) 0.25812(10) 0.15624(9) 0.0228(4) Uani 1 1 d . . .
C62 C -0.2183(2) 0.24877(11) 0.09398(9) 0.0252(4) Uani 1 1 d . . .
C63 C -0.3390(2) 0.27122(12) 0.06580(10) 0.0314(5) Uani 1 1 d . . .
H63 H -0.3666 0.2664 0.0240 0.038 Uiso 1 1 calc R . .
C64 C -0.4193(2) 0.30022(12) 0.09746(10) 0.0331(5) Uani 1 1 d . . .
H64 H -0.5000 0.3164 0.0777 0.040 Uiso 1 1 calc R . .
C65 C -0.3803(2) 0.30537(11) 0.15837(10) 0.0296(5) Uani 1 1 d . . .
H65 H -0.4367 0.3236 0.1805 0.036 Uiso 1 1 calc R . .
C66 C -0.2589(2) 0.28411(10) 0.18801(9) 0.0243(4) Uani 1 1 d . . .
C67 C -0.1534(2) 0.21170(11) 0.05319(9) 0.0248(4) Uani 1 1 d . . .
C68 C -0.0940(2) 0.24399(11) 0.01194(9) 0.0263(5) Uani 1 1 d . . .
C69 C -0.0450(2) 0.20809(12) -0.02884(9) 0.0301(5) Uani 1 1 d . . .
H69 H -0.0010 0.2301 -0.0553 0.036 Uiso 1 1 calc R . .
C70 C -0.0584(2) 0.14118(12) -0.03209(10) 0.0315(5) Uani 1 1 d . . .
C71 C -0.1212(2) 0.10988(11) 0.00767(10) 0.0303(5) Uani 1 1 d . . .
H71 H -0.1320 0.0641 0.0058 0.036 Uiso 1 1 calc R . .
C72 C -0.1687(2) 0.14384(11) 0.05017(9) 0.0270(5) Uani 1 1 d . . .
C73 C -0.0877(3) 0.31647(11) 0.00989(10) 0.0322(5) Uani 1 1 d . . .
H73A H -0.0157 0.3316 -0.0090 0.048 Uiso 1 1 calc R . .
H73B H -0.0707 0.3357 0.0502 0.048 Uiso 1 1 calc R . .
H73C H -0.1727 0.3293 -0.0129 0.048 Uiso 1 1 calc R . .
C74 C -0.0099(3) 0.10312(13) -0.07868(11) 0.0397(6) Uani 1 1 d . . .
H74A H 0.0474 0.1318 -0.0970 0.060 Uiso 1 1 calc R . .
H74B H -0.0866 0.0847 -0.1089 0.060 Uiso 1 1 calc R . .
H74C H 0.0407 0.0683 -0.0602 0.060 Uiso 1 1 calc R . .
C75 C -0.2396(3) 0.10780(12) 0.09104(10) 0.0351(5) Uani 1 1 d . . .
H75A H -0.2476 0.0615 0.0805 0.053 Uiso 1 1 calc R . .
H75B H -0.3287 0.1227 0.0874 0.053 Uiso 1 1 calc R . .
H75C H -0.1887 0.1157 0.1319 0.053 Uiso 1 1 calc R . .
C76 C -0.2336(2) 0.29138(10) 0.25456(9) 0.0229(4) Uani 1 1 d . . .
C77 C -0.2480(2) 0.23799(11) 0.28889(10) 0.0258(5) Uani 1 1 d . . .
C78 C -0.2382(2) 0.24830(12) 0.34959(10) 0.0298(5) Uani 1 1 d . . .
H78 H -0.2471 0.2120 0.3727 0.036 Uiso 1 1 calc R . .
C79 C -0.2160(2) 0.30918(12) 0.37725(9) 0.0294(5) Uani 1 1 d . . .
C80 C -0.2057(2) 0.36164(11) 0.34234(9) 0.0271(5) Uani 1 1 d . . .
H80 H -0.1912 0.4040 0.3603 0.032 Uiso 1 1 calc R . .
C81 C -0.2161(2) 0.35368(10) 0.28168(9) 0.0245(4) Uani 1 1 d . . .
C82 C -0.2821(3) 0.17028(11) 0.26247(11) 0.0345(5) Uani 1 1 d . . .
H82A H -0.3122 0.1715 0.2195 0.052 Uiso 1 1 calc R . .
H82B H -0.3533 0.1492 0.2788 0.052 Uiso 1 1 calc R . .
H82C H -0.2030 0.1460 0.2719 0.052 Uiso 1 1 calc R . .
C83 C -0.2055(3) 0.31952(15) 0.44316(10) 0.0427(6) Uani 1 1 d . . .
H83A H -0.1666 0.2827 0.4637 0.064 Uiso 1 1 calc R . .
H83B H -0.2945 0.3234 0.4506 0.064 Uiso 1 1 calc R . .
H83C H -0.1486 0.3591 0.4577 0.064 Uiso 1 1 calc R . .
C84 C -0.2151(2) 0.41306(11) 0.24591(10) 0.0311(5) Uani 1 1 d . . .
H84A H -0.3069 0.4215 0.2278 0.047 Uiso 1 1 calc R . .
H84B H -0.1662 0.4060 0.2149 0.047 Uiso 1 1 calc R . .
H84C H -0.1716 0.4502 0.2718 0.047 Uiso 1 1 calc R . .
C85 C 0.1550(2) 0.27329(10) 0.24546(8) 0.0207(4) Uani 1 1 d . . .
C86 C 0.2293(2) 0.23811(10) 0.29136(9) 0.0228(4) Uani 1 1 d . . .
C87 C 0.3655(2) 0.25266(11) 0.31198(9) 0.0266(5) Uani 1 1 d . . .
H87 H 0.4134 0.2274 0.3415 0.032 Uiso 1 1 calc R . .
C88 C 0.4326(2) 0.30312(12) 0.29046(9) 0.0282(5) Uani 1 1 d . . .
H88 H 0.5266 0.3113 0.3030 0.034 Uiso 1 1 calc R . .
C89 C 0.3585(2) 0.34164(11) 0.24987(9) 0.0270(5) Uani 1 1 d . . .
H89 H 0.4023 0.3785 0.2370 0.032 Uiso 1 1 calc R . .
C90 C 0.2222(2) 0.32792(10) 0.22756(8) 0.0223(4) Uani 1 1 d . . .
C91 C 0.1639(2) 0.18884(11) 0.32469(9) 0.0240(4) Uani 1 1 d . . .
C92 C 0.1064(2) 0.21202(11) 0.37007(9) 0.0245(4) Uani 1 1 d . . .
C93 C 0.0517(2) 0.16836(12) 0.40435(9) 0.0283(5) Uani 1 1 d . . .
H93 H 0.0127 0.1844 0.4348 0.034 Uiso 1 1 calc R . .
C94 C 0.0525(2) 0.10229(12) 0.39529(10) 0.0304(5) Uani 1 1 d . . .
C95 C 0.1122(2) 0.08011(11) 0.35102(10) 0.0313(5) Uani 1 1 d . . .
H95 H 0.1137 0.0350 0.3442 0.038 Uiso 1 1 calc R . .
C96 C 0.1698(2) 0.12233(11) 0.31643(9) 0.0276(5) Uani 1 1 d . . .
C97 C 0.1050(2) 0.28333(11) 0.38205(9) 0.0274(5) Uani 1 1 d . . .
H97A H 0.0416 0.3010 0.3499 0.041 Uiso 1 1 calc R . .
H97B H 0.1943 0.3045 0.3846 0.041 Uiso 1 1 calc R . .
H97C H 0.0781 0.2909 0.4195 0.041 Uiso 1 1 calc R . .
C98 C -0.0072(3) 0.05616(13) 0.43262(11) 0.0413(6) Uani 1 1 d . . .
H98A H 0.0092 0.0120 0.4222 0.062 Uiso 1 1 calc R . .
H98B H -0.1034 0.0598 0.4256 0.062 Uiso 1 1 calc R . .
H98C H 0.0337 0.0665 0.4744 0.062 Uiso 1 1 calc R . .
C99 C 0.2356(3) 0.09614(11) 0.26997(10) 0.0332(5) Uani 1 1 d . . .
H99A H 0.1873 0.1073 0.2308 0.050 Uiso 1 1 calc R . .
H99B H 0.2344 0.0491 0.2717 0.050 Uiso 1 1 calc R . .
H99C H 0.3281 0.1149 0.2772 0.050 Uiso 1 1 calc R . .
C100 C 0.1576(2) 0.37879(10) 0.18917(9) 0.0226(4) Uani 1 1 d . . .
C101 C 0.1671(2) 0.38338(10) 0.13008(9) 0.0252(4) Uani 1 1 d . . .
C102 C 0.1198(2) 0.43619(11) 0.09889(9) 0.0287(5) Uani 1 1 d . . .
H102 H 0.1274 0.4391 0.0590 0.034 Uiso 1 1 calc R . .
C103 C 0.0623(3) 0.48445(11) 0.12420(10) 0.0309(5) Uani 1 1 d . . .
C104 C 0.0562(2) 0.48012(11) 0.18330(10) 0.0301(5) Uani 1 1 d . . .
H104 H 0.0173 0.5129 0.2015 0.036 Uiso 1 1 calc R . .
C105 C 0.1054(2) 0.42929(10) 0.21645(9) 0.0254(4) Uani 1 1 d . . .
C106 C 0.2317(3) 0.33391(11) 0.09981(9) 0.0309(5) Uani 1 1 d . . .
H10A H 0.1633 0.3012 0.0784 0.046 Uiso 1 1 calc R . .
H10B H 0.2961 0.3132 0.1294 0.046 Uiso 1 1 calc R . .
H10C H 0.2778 0.3550 0.0719 0.046 Uiso 1 1 calc R . .
C107 C 0.0131(3) 0.54179(13) 0.08994(12) 0.0460(7) Uani 1 1 d . . .
H10D H 0.0412 0.5413 0.0523 0.069 Uiso 1 1 calc R . .
H10E H 0.0505 0.5817 0.1130 0.069 Uiso 1 1 calc R . .
H10F H -0.0844 0.5395 0.0823 0.069 Uiso 1 1 calc R . .
C108 C 0.1123(2) 0.43098(11) 0.28219(9) 0.0302(5) Uani 1 1 d . . .
H10G H 0.0771 0.4706 0.2939 0.045 Uiso 1 1 calc R . .
H10H H 0.2052 0.4300 0.3036 0.045 Uiso 1 1 calc R . .
H10I H 0.0590 0.3934 0.2917 0.045 Uiso 1 1 calc R . .
C109 C 0.0930(2) 0.19552(11) 0.14095(9) 0.0265(5) Uani 1 1 d . . .
N109 N 0.1707(2) 0.17111(9) 0.12072(8) 0.0288(4) Uani 1 1 d . . .
C110 C 0.2722(2) 0.13754(12) 0.09925(10) 0.0320(5) Uani 1 1 d . . .
C111 C 0.2957(3) 0.16973(13) 0.04403(11) 0.0374(6) Uani 1 1 d . . .
H11A H 0.2117 0.1678 0.0143 0.056 Uiso 1 1 calc R . .
H11B H 0.3612 0.1472 0.0281 0.056 Uiso 1 1 calc R . .
H11C H 0.3295 0.2149 0.0541 0.056 Uiso 1 1 calc R . .
C112 C 0.2162(3) 0.06743(13) 0.08558(12) 0.0415(6) Uani 1 1 d . . .
H11D H 0.1976 0.0489 0.1215 0.062 Uiso 1 1 calc R . .
H11E H 0.2815 0.0429 0.0715 0.062 Uiso 1 1 calc R . .
H11F H 0.1337 0.0655 0.0549 0.062 Uiso 1 1 calc R . .
C113 C 0.3984(3) 0.14362(14) 0.14794(11) 0.0414(6) Uani 1 1 d . . .
H11G H 0.4262 0.1893 0.1584 0.062 Uiso 1 1 calc R . .
H11H H 0.4693 0.1233 0.1340 0.062 Uiso 1 1 calc R . .
H11I H 0.3811 0.1221 0.1828 0.062 Uiso 1 1 calc R . .
C121 C 0.9187(3) 0.99693(13) 0.20541(12) 0.0448(6) Uani 1 1 d . . .
H12A H 0.9612 1.0389 0.2227 0.067 Uiso 1 1 calc R . .
H12B H 0.9258 0.9926 0.1641 0.067 Uiso 1 1 calc R . .
H12C H 0.9632 0.9625 0.2276 0.067 Uiso 1 1 calc R . .
C122 C 0.7725(3) 0.99198(12) 0.20824(10) 0.0353(5) Uani 1 1 d . . .
H12D H 0.7285 0.9511 0.1877 0.042 Uiso 1 1 calc R . .
H12E H 0.7291 1.0279 0.1870 0.042 Uiso 1 1 calc R . .
C123 C 0.7519(3) 0.99415(11) 0.27141(10) 0.0339(5) Uani 1 1 d . . .
H12F H 0.7897 0.9565 0.2919 0.041 Uiso 1 1 calc R . .
H12G H 0.8005 1.0337 0.2929 0.041 Uiso 1 1 calc R . .
C124 C 0.6054(3) 0.99351(13) 0.27289(11) 0.0388(6) Uani 1 1 d . . .
H12H H 0.5648 1.0268 0.2468 0.047 Uiso 1 1 calc R . .
H12I H 0.5601 0.9511 0.2567 0.047 Uiso 1 1 calc R . .
C125 C 0.5802(3) 1.00586(16) 0.33405(12) 0.0524(8) Uani 1 1 d . . .
H12J H 0.6057 0.9693 0.3584 0.079 Uiso 1 1 calc R . .
H12K H 0.4853 1.0111 0.3308 0.079 Uiso 1 1 calc R . .
H12L H 0.6331 1.0452 0.3525 0.079 Uiso 1 1 calc R . .
C131 C 0.4406(9) 0.5199(5) 0.9869(4) 0.128(4) Uani 0.50 1 d PGDU A -1
C132 C 0.5127(9) 0.5062(4) 0.9446(3) 0.140(3) Uani 0.50 1 d PGDU A -1
H132 H 0.4880 0.5221 0.9062 0.168 Uiso 0.50 1 calc PR A -1
C133 C 0.6209(8) 0.4692(4) 0.9587(4) 0.108(3) Uani 0.50 1 d PGU A -1
H133 H 0.6701 0.4598 0.9298 0.130 Uiso 0.50 1 calc PR A -1
C134 C 0.6571(8) 0.4460(4) 1.0150(5) 0.174(4) Uani 0.50 1 d PGU A -1
H134 H 0.7310 0.4207 1.0246 0.208 Uiso 0.50 1 calc PR A -1
C135 C 0.5850(9) 0.4597(4) 1.0572(4) 0.119(4) Uani 0.50 1 d PGU A -1
H135 H 0.6098 0.4438 1.0957 0.143 Uiso 0.50 1 calc PR A -1
C136 C 0.4768(10) 0.4967(5) 1.0432(4) 0.140(3) Uani 0.50 1 d PGDU A -1
H136 H 0.4276 0.5061 1.0720 0.168 Uiso 0.50 1 calc PR A -1
C137 C 0.3091(12) 0.5495(9) 0.9690(6) 0.174(4) Uani 0.50 1 d PDU A -1
H13D H 0.2722 0.5563 1.0039 0.260 Uiso 0.25 1 calc PR A -1
H13E H 0.2467 0.5204 0.9400 0.260 Uiso 0.25 1 calc PR A -1
H13F H 0.3233 0.5909 0.9514 0.260 Uiso 0.25 1 calc PR A -1
H13G H 0.2893 0.5554 0.9263 0.260 Uiso 0.25 1 calc PR A -1
H13H H 0.3147 0.5914 0.9902 0.260 Uiso 0.25 1 calc PR A -1
H13I H 0.2382 0.5208 0.9788 0.260 Uiso 0.25 1 calc PR A -1
C141 C 0.9576(7) 0.5134(3) 0.5195(2) 0.073(2) Uani 0.50 1 d PGU B -1
C142 C 0.9453(6) 0.5283(3) 0.4607(2) 0.0900(14) Uani 0.50 1 d PGDU B -1
H142 H 0.8774 0.5543 0.4425 0.108 Uiso 0.50 1 calc PR B -1
C143 C 1.0322(7) 0.5052(3) 0.4286(2) 0.084(2) Uani 0.50 1 d PGU B -1
H143 H 1.0238 0.5154 0.3884 0.100 Uiso 0.50 1 calc PR B -1
C144 C 1.1315(7) 0.4672(4) 0.4552(3) 0.0818(16) Uani 0.50 1 d PGU B -1
H144 H 1.1909 0.4515 0.4332 0.098 Uiso 0.50 1 calc PR B -1
C145 C 1.1438(7) 0.4523(3) 0.5140(3) 0.114(4) Uani 0.50 1 d PGU B -1
H145 H 1.2117 0.4264 0.5322 0.137 Uiso 0.50 1 calc PR B -1
C146 C 1.0569(7) 0.4754(3) 0.5462(2) 0.0900(14) Uani 0.50 1 d PGDU B -1
H146 H 1.0654 0.4652 0.5864 0.108 Uiso 0.50 1 calc PR B -1
C147 C 0.8649(10) 0.5421(5) 0.5570(4) 0.0818(16) Uani 0.50 1 d PDU B -1
H14D H 0.8882 0.5274 0.5973 0.123 Uiso 0.25 1 calc PR B -1
H14E H 0.7718 0.5276 0.5390 0.123 Uiso 0.25 1 calc PR B -1
H14F H 0.8767 0.5893 0.5579 0.123 Uiso 0.25 1 calc PR B -1
H14G H 0.8029 0.5688 0.5322 0.123 Uiso 0.25 1 calc PR B -1
H14H H 0.9193 0.5686 0.5905 0.123 Uiso 0.25 1 calc PR B -1
H14I H 0.8144 0.5069 0.5716 0.123 Uiso 0.25 1 calc PR B -1

loop_
_atom_site_aniso_label
_atom_site_aniso_U_11
_atom_site_aniso_U_22
_atom_site_aniso_U_33
_atom_site_aniso_U_23
_atom_site_aniso_U_13
_atom_site_aniso_U_12
Ge1 0.02104(15) 0.02739(14) 0.01677(13) 0.00220(9) 0.00134(10) 0.00195(10)
Ge2 0.02172(15) 0.02631(14) 0.01750(13) 0.00157(9) 0.00025(10) 0.00158(10)
C1 0.0183(11) 0.0275(10) 0.0165(9) -0.0004(8) 0.0025(8) 0.0010(8)
C2 0.0239(12) 0.0286(11) 0.0168(9) 0.0011(8) 0.0033(8) 0.0030(8)
C3 0.0252(13) 0.0411(13) 0.0192(10) 0.0048(9) 0.0013(9) 0.0062(9)
C4 0.0212(12) 0.0423(13) 0.0215(10) 0.0003(9) 0.0011(9) -0.0006(9)
C5 0.0243(12) 0.0347(12) 0.0224(10) 0.0002(9) 0.0047(9) -0.0027(9)
C6 0.0236(12) 0.0298(11) 0.0141(9) -0.0003(8) 0.0035(8) 0.0011(8)
C7 0.0213(12) 0.0335(12) 0.0159(9) 0.0052(8) -0.0011(8) 0.0033(9)
C8 0.0262(13) 0.0348(12) 0.0201(10) 0.0043(9) 0.0014(9) 0.0068(9)
C9 0.0349(14) 0.0309(12) 0.0236(11) 0.0062(9) 0.0018(10) 0.0066(9)
C10 0.0274(13) 0.0361(12) 0.0212(10) 0.0066(9) 0.0010(9) 0.0019(9)
C11 0.0235(12) 0.0393(13) 0.0169(10) 0.0057(9) 0.0025(9) 0.0028(9)
C12 0.0207(12) 0.0333(12) 0.0165(9) 0.0046(8) -0.0013(8) 0.0039(8)
C13 0.0422(15) 0.0361(13) 0.0288(12) 0.0064(10) 0.0110(11) 0.0130(11)
C14 0.0485(17) 0.0401(14) 0.0280(12) 0.0105(10) 0.0097(11) 0.0018(11)
C15 0.0281(13) 0.0351(12) 0.0201(10) 0.0004(9) 0.0049(9) 0.0014(9)
C16 0.0222(12) 0.0253(11) 0.0236(10) 0.0010(8) 0.0042(9) -0.0033(8)
C17 0.0236(12) 0.0283(11) 0.0233(10) 0.0008(8) 0.0041(9) -0.0047(8)
C18 0.0317(13) 0.0251(11) 0.0314(11) 0.0004(9) 0.0101(10) 0.0001(9)
C19 0.0322(13) 0.0273(11) 0.0277(11) 0.0064(9) 0.0045(10) 0.0000(9)
C20 0.0346(14) 0.0307(12) 0.0209(10) 0.0038(9) 0.0048(9) -0.0015(9)
C21 0.0236(12) 0.0300(11) 0.0213(10) 0.0023(8) 0.0025(9) -0.0008(9)
C22 0.0335(14) 0.0334(12) 0.0261(11) 0.0009(9) 0.0083(10) 0.0027(9)
C23 0.0554(18) 0.0338(13) 0.0365(13) 0.0121(11) 0.0118(12) 0.0111(12)
C24 0.0349(14) 0.0371(13) 0.0226(11) 0.0029(9) 0.0055(10) 0.0070(10)
C25 0.0217(11) 0.0221(10) 0.0186(10) 0.0034(8) 0.0014(8) 0.0009(8)
C26 0.0247(12) 0.0242(10) 0.0173(10) 0.0026(8) 0.0028(8) -0.0004(8)
C27 0.0257(12) 0.0328(12) 0.0224(10) 0.0027(9) 0.0056(9) 0.0049(9)
C28 0.0251(13) 0.0396(13) 0.0242(11) 0.0057(9) 0.0011(9) 0.0072(9)
C29 0.0282(13) 0.0386(13) 0.0183(10) 0.0028(9) 0.0013(9) 0.0029(9)
C30 0.0227(12) 0.0277(11) 0.0190(10) 0.0032(8) 0.0017(8) 0.0003(8)
C31 0.0204(11) 0.0265(11) 0.0176(10) 0.0021(8) 0.0029(8) 0.0022(8)
C32 0.0220(12) 0.0272(11) 0.0227(10) 0.0033(8) 0.0050(9) 0.0033(8)
C33 0.0219(12) 0.0324(12) 0.0227(10) -0.0036(9) 0.0031(9) 0.0013(9)
C34 0.0211(12) 0.0448(13) 0.0184(10) 0.0026(9) 0.0041(9) 0.0032(9)
C35 0.0255(12) 0.0345(12) 0.0234(10) 0.0109(9) 0.0055(9) 0.0029(9)
C36 0.0216(12) 0.0282(11) 0.0224(10) 0.0037(8) 0.0021(9) 0.0017(8)
C37 0.0326(14) 0.0265(11) 0.0318(12) 0.0056(9) 0.0040(10) 0.0028(9)
C38 0.0376(15) 0.0605(17) 0.0185(11) 0.0013(10) 0.0064(10) 0.0047(12)
C39 0.0360(14) 0.0266(11) 0.0311(12) 0.0053(9) 0.0079(10) -0.0009(9)
C40 0.0224(12) 0.0319(11) 0.0140(9) 0.0017(8) -0.0015(8) 0.0025(9)
C41 0.0219(12) 0.0330(12) 0.0186(10) 0.0034(8) -0.0007(8) -0.0005(9)
C42 0.0268(13) 0.0312(12) 0.0248(11) -0.0026(9) -0.0020(9) 0.0007(9)
C43 0.0246(13) 0.0415(13) 0.0202(10) -0.0043(9) -0.0009(9) 0.0054(9)
C44 0.0259(13) 0.0450(14) 0.0151(9) 0.0042(9) 0.0018(9) 0.0017(10)
C45 0.0239(12) 0.0328(12) 0.0159(9) 0.0031(8) -0.0019(8) 0.0009(9)
C46 0.0385(15) 0.0310(12) 0.0317(12) 0.0033(9) 0.0108(11) -0.0040(10)
C47 0.0378(15) 0.0514(16) 0.0279(12) -0.0070(11) 0.0059(11) 0.0097(12)
C48 0.0315(14) 0.0328(12) 0.0243(11) 0.0068(9) 0.0023(10) 0.0012(9)
C49 0.0273(13) 0.0293(11) 0.0210(10) 0.0003(8) 0.0021(9) 0.0019(9)
N49 0.0266(11) 0.0349(10) 0.0222(9) -0.0002(8) 0.0025(8) 0.0020(8)
C50 0.0275(13) 0.0392(13) 0.0278(11) 0.0025(9) 0.0095(10) 0.0068(10)
C51 0.0316(14) 0.0446(14) 0.0293(12) 0.0045(10) 0.0092(10) 0.0043(10)
C52 0.0449(16) 0.0357(13) 0.0428(14) 0.0030(11) 0.0169(12) 0.0084(11)
C53 0.0279(15) 0.074(2) 0.0313(13) 0.0099(12) 0.0088(11) 0.0066(12)
C61 0.0225(12) 0.0244(10) 0.0195(10) 0.0034(8) 0.0007(8) -0.0001(8)
C62 0.0233(12) 0.0306(11) 0.0196(10) 0.0041(8) 0.0009(9) -0.0008(9)
C63 0.0308(14) 0.0407(13) 0.0204(10) 0.0027(9) 0.0006(9) 0.0018(10)
C64 0.0238(13) 0.0449(14) 0.0282(11) 0.0052(10) -0.0007(10) 0.0055(10)
C65 0.0257(13) 0.0378(13) 0.0250(11) 0.0043(9) 0.0034(9) 0.0059(9)
C66 0.0246(12) 0.0257(11) 0.0205(10) 0.0032(8) 0.0012(9) -0.0006(8)
C67 0.0226(12) 0.0324(12) 0.0159(9) 0.0012(8) -0.0028(8) 0.0001(9)
C68 0.0238(12) 0.0331(12) 0.0179(10) 0.0041(8) -0.0036(9) -0.0001(9)
C69 0.0282(13) 0.0440(13) 0.0163(10) 0.0069(9) 0.0015(9) -0.0005(10)
C70 0.0288(13) 0.0423(13) 0.0206(10) -0.0032(9) 0.0010(9) 0.0002(10)
C71 0.0323(14) 0.0308(12) 0.0241(11) -0.0025(9) 0.0000(10) -0.0015(9)
C72 0.0249(12) 0.0341(12) 0.0185(10) 0.0019(9) -0.0014(9) -0.0011(9)
C73 0.0330(14) 0.0337(13) 0.0276(11) 0.0084(9) 0.0018(10) 0.0010(10)
C74 0.0421(16) 0.0501(15) 0.0268(12) -0.0045(11) 0.0086(11) 0.0029(12)
C75 0.0435(16) 0.0340(13) 0.0262(11) 0.0016(9) 0.0081(11) -0.0086(10)
C76 0.0207(11) 0.0280(11) 0.0189(10) 0.0028(8) 0.0014(8) 0.0030(8)
C77 0.0215(12) 0.0286(11) 0.0265(11) 0.0049(9) 0.0027(9) 0.0026(8)
C78 0.0249(13) 0.0386(13) 0.0265(11) 0.0131(9) 0.0049(9) 0.0051(9)
C79 0.0211(12) 0.0461(14) 0.0213(11) 0.0044(9) 0.0042(9) 0.0048(9)
C80 0.0229(12) 0.0329(12) 0.0238(10) -0.0022(9) 0.0025(9) 0.0024(9)
C81 0.0208(12) 0.0271(11) 0.0247(10) 0.0036(8) 0.0029(9) 0.0024(8)
C82 0.0378(15) 0.0292(12) 0.0361(12) 0.0064(10) 0.0082(11) -0.0005(10)
C83 0.0410(16) 0.0669(18) 0.0209(11) 0.0054(11) 0.0062(11) 0.0091(13)
C84 0.0326(14) 0.0272(11) 0.0323(12) 0.0069(9) 0.0037(10) 0.0027(9)
C85 0.0189(11) 0.0266(10) 0.0155(9) -0.0004(8) 0.0021(8) 0.0018(8)
C86 0.0232(12) 0.0281(11) 0.0165(9) 0.0009(8) 0.0034(8) 0.0024(8)
C87 0.0244(12) 0.0372(12) 0.0176(10) 0.0054(9) 0.0021(9) 0.0052(9)
C88 0.0200(12) 0.0416(13) 0.0208(10) 0.0021(9) 0.0011(9) -0.0010(9)
C89 0.0277(13) 0.0315(12) 0.0211(10) 0.0022(8) 0.0054(9) -0.0022(9)
C90 0.0249(12) 0.0271(11) 0.0143(9) 0.0000(8) 0.0032(8) 0.0019(8)
C91 0.0203(12) 0.0319(11) 0.0177(9) 0.0052(8) -0.0013(8) 0.0028(8)
C92 0.0208(12) 0.0343(12) 0.0165(9) 0.0071(8) -0.0012(8) 0.0029(9)
C93 0.0230(12) 0.0415(13) 0.0192(10) 0.0069(9) 0.0018(9) 0.0010(9)
C94 0.0279(13) 0.0366(13) 0.0239(11) 0.0114(9) -0.0004(9) -0.0008(9)
C95 0.0334(14) 0.0287(12) 0.0286(11) 0.0076(9) -0.0012(10) 0.0032(9)
C96 0.0258(13) 0.0329(12) 0.0219(10) 0.0065(9) -0.0007(9) 0.0042(9)
C97 0.0279(13) 0.0338(12) 0.0202(10) 0.0010(9) 0.0055(9) -0.0002(9)
C98 0.0422(16) 0.0445(15) 0.0352(13) 0.0152(11) 0.0058(12) -0.0052(11)
C99 0.0375(14) 0.0316(12) 0.0317(12) 0.0054(9) 0.0070(11) 0.0100(10)
C100 0.0209(11) 0.0253(10) 0.0203(10) 0.0028(8) 0.0031(8) -0.0021(8)
C101 0.0272(12) 0.0268(11) 0.0203(10) 0.0016(8) 0.0031(9) 0.0001(9)
C102 0.0351(14) 0.0305(12) 0.0192(10) 0.0048(8) 0.0038(9) -0.0002(9)
C103 0.0388(14) 0.0256(11) 0.0276(11) 0.0059(9) 0.0053(10) 0.0029(9)
C104 0.0352(14) 0.0255(11) 0.0304(11) 0.0016(9) 0.0090(10) 0.0024(9)
C105 0.0255(12) 0.0272(11) 0.0224(10) 0.0016(8) 0.0051(9) -0.0034(8)
C106 0.0377(14) 0.0364(12) 0.0191(10) 0.0035(9) 0.0052(10) 0.0090(10)
C107 0.070(2) 0.0337(13) 0.0381(14) 0.0119(11) 0.0137(14) 0.0173(13)
C108 0.0358(14) 0.0332(12) 0.0230(11) 0.0017(9) 0.0096(10) 0.0021(10)
C109 0.0273(13) 0.0295(11) 0.0200(10) -0.0018(8) 0.0002(9) 0.0014(9)
N109 0.0272(11) 0.0336(10) 0.0233(9) -0.0022(8) 0.0018(8) 0.0011(8)
C110 0.0314(14) 0.0377(13) 0.0279(11) 0.0001(9) 0.0072(10) 0.0087(10)
C111 0.0346(15) 0.0482(15) 0.0314(12) 0.0038(11) 0.0102(11) 0.0061(11)
C112 0.0451(17) 0.0368(14) 0.0438(14) -0.0002(11) 0.0111(12) 0.0087(11)
C113 0.0308(15) 0.0597(17) 0.0347(13) 0.0051(12) 0.0074(11) 0.0081(12)
C121 0.0511(18) 0.0398(14) 0.0460(15) 0.0026(12) 0.0169(13) 0.0020(12)
C122 0.0455(16) 0.0301(12) 0.0301(12) 0.0059(9) 0.0077(11) 0.0018(10)
C123 0.0435(15) 0.0280(12) 0.0299(12) 0.0043(9) 0.0070(11) 0.0041(10)
C124 0.0450(16) 0.0374(13) 0.0343(13) 0.0029(10) 0.0106(12) -0.0001(11)
C125 0.061(2) 0.0616(19) 0.0426(15) 0.0089(13) 0.0212(14) 0.0235(15)
C131 0.117(6) 0.104(5) 0.150(6) -0.010(4) 0.006(4) 0.001(4)
C132 0.140(4) 0.125(3) 0.148(4) -0.013(3) 0.030(3) -0.024(3)
C133 0.098(5) 0.098(5) 0.121(5) -0.001(4) 0.019(4) -0.022(4)
C134 0.165(5) 0.159(5) 0.196(5) 0.006(3) 0.040(4) 0.013(3)
C135 0.131(6) 0.103(5) 0.119(5) -0.001(4) 0.028(4) -0.014(4)
C136 0.140(4) 0.125(3) 0.148(4) -0.013(3) 0.030(3) -0.024(3)
C137 0.165(5) 0.159(5) 0.196(5) 0.006(3) 0.040(4) 0.013(3)
C141 0.076(4) 0.063(4) 0.073(4) 0.006(3) 0.002(3) -0.003(3)
C142 0.093(3) 0.084(2) 0.092(3) 0.004(2) 0.022(2) -0.002(2)
C143 0.096(4) 0.081(4) 0.083(4) -0.004(3) 0.043(4) -0.005(3)
C144 0.081(3) 0.080(3) 0.086(3) -0.005(3) 0.029(2) -0.013(2)
C145 0.116(5) 0.109(5) 0.125(5) -0.006(4) 0.043(4) 0.016(4)
C146 0.093(3) 0.084(2) 0.092(3) 0.004(2) 0.022(2) -0.002(2)
C147 0.081(3) 0.080(3) 0.086(3) -0.005(3) 0.029(2) -0.013(2)

loop_
_atom_type_symbol
_atom_type_description
_atom_type_scat_dispersion_real
_atom_type_scat_dispersion_imag
_atom_type_scat_source
C C 0.0181 0.0091 'International Tables Vol C Tables 4.2.6.8 and 6.1.1.4'
H H 0.0000 0.0000 'International Tables Vol C Tables 4.2.6.8 and 6.1.1.4'
N N 0.0311 0.0180 'International Tables Vol C Tables 4.2.6.8 and 6.1.1.4'
Ge Ge -1.0885 0.8855 'International Tables Vol C Tables 4.2.6.8 and 6.1.1.4'

loop_
_geom_angle_atom_site_label_1
_geom_angle_atom_site_label_2
_geom_angle_atom_site_label_3
_geom_angle
C25 Ge1 C1 118.51(8)
C25 Ge1 C49 102.69(8)
C1 Ge1 C49 84.94(8)
C61 Ge2 C85 119.23(8)
C61 Ge2 C109 102.07(8)
C85 Ge2 C109 85.15(8)
C6 C1 C2 116.86(19)
C6 C1 Ge1 131.64(15)
C2 C1 Ge1 108.98(15)
C3 C2 C1 120.9(2)
C3 C2 C7 115.68(19)
C1 C2 C7 123.13(19)
C4 C3 C2 121.3(2)
C4 C3 H3 119.4
C2 C3 H3 119.4
C3 C4 C5 118.4(2)
C3 C4 H4 120.8
C5 C4 H4 120.8
C4 C5 C6 121.7(2)
C4 C5 H5 119.1
C6 C5 H5 119.1
C5 C6 C1 120.3(2)
C5 C6 C16 114.07(19)
C1 C6 C16 125.3(2)
C8 C7 C12 119.0(2)
C8 C7 C2 123.22(19)
C12 C7 C2 117.32(19)
C9 C8 C7 120.1(2)
C9 C8 C13 119.6(2)
C7 C8 C13 120.3(2)
C8 C9 C10 121.8(2)
C8 C9 H9 119.1
C10 C9 H9 119.1
C11 C10 C9 118.1(2)
C11 C10 C14 121.0(2)
C9 C10 C14 120.9(2)
C10 C11 C12 121.8(2)
C10 C11 H11 119.1
C12 C11 H11 119.1
C11 C12 C7 119.2(2)
C11 C12 C15 120.20(19)
C7 C12 C15 120.62(19)
C8 C13 H13A 109.5
C8 C13 H13B 109.5
H13A C13 H13B 109.5
C8 C13 H13C 109.5
H13A C13 H13C 109.5
H13B C13 H13C 109.5
C10 C14 H14A 109.5
C10 C14 H14B 109.5
H14A C14 H14B 109.5
C10 C14 H14C 109.5
H14A C14 H14C 109.5
H14B C14 H14C 109.5
C12 C15 H15A 109.5
C12 C15 H15B 109.5
H15A C15 H15B 109.5
C12 C15 H15C 109.5
H15A C15 H15C 109.5
H15B C15 H15C 109.5
C21 C16 C17 118.9(2)
C21 C16 C6 122.28(19)
C17 C16 C6 117.92(18)
C18 C17 C16 119.5(2)
C18 C17 C22 119.8(2)
C16 C17 C22 120.6(2)
C17 C18 C19 121.9(2)
C17 C18 H18 119.1
C19 C18 H18 119.1
C20 C19 C18 117.9(2)
C20 C19 C23 121.1(2)
C18 C19 C23 121.0(2)
C19 C20 C21 122.2(2)
C19 C20 H20 118.9
C21 C20 H20 118.9
C20 C21 C16 119.5(2)
C20 C21 C24 119.14(19)
C16 C21 C24 121.3(2)
C17 C22 H22A 109.5
C17 C22 H22B 109.5
H22A C22 H22B 109.5
C17 C22 H22C 109.5
H22A C22 H22C 109.5
H22B C22 H22C 109.5
C19 C23 H23A 109.5
C19 C23 H23B 109.5
H23A C23 H23B 109.5
C19 C23 H23C 109.5
H23A C23 H23C 109.5
H23B C23 H23C 109.5
C21 C24 H24A 109.5
C21 C24 H24B 109.5
H24A C24 H24B 109.5
C21 C24 H24C 109.5
H24A C24 H24C 109.5
H24B C24 H24C 109.5
C30 C25 C26 116.48(19)
C30 C25 Ge1 124.39(15)
C26 C25 Ge1 117.27(14)
C27 C26 C25 120.80(18)
C27 C26 C31 114.49(18)
C25 C26 C31 124.70(19)
C28 C27 C26 121.4(2)
C28 C27 H27 119.3
C26 C27 H27 119.3
C29 C28 C27 118.7(2)
C29 C28 H28 120.7
C27 C28 H28 120.7
C28 C29 C30 121.3(2)
C28 C29 H29 119.4
C30 C29 H29 119.4
C29 C30 C25 120.97(19)
C29 C30 C40 114.09(18)
C25 C30 C40 124.72(19)
C32 C31 C36 118.79(18)
C32 C31 C26 118.82(18)
C36 C31 C26 121.66(19)
C33 C32 C31 120.1(2)
C33 C32 C37 118.21(19)
C31 C32 C37 121.59(19)
C34 C33 C32 121.6(2)
C34 C33 H33 119.2
C32 C33 H33 119.2
C35 C34 C33 117.89(19)
C35 C34 C38 121.7(2)
C33 C34 C38 120.4(2)
C34 C35 C36 122.3(2)
C34 C35 H35 118.8
C36 C35 H35 118.8
C35 C36 C31 119.2(2)
C35 C36 C39 118.2(2)
C31 C36 C39 122.53(19)
C32 C37 H37A 109.5
C32 C37 H37B 109.5
H37A C37 H37B 109.5
C32 C37 H37C 109.5
H37A C37 H37C 109.5
H37B C37 H37C 109.5
C34 C38 H38A 109.5
C34 C38 H38B 109.5
H38A C38 H38B 109.5
C34 C38 H38C 109.5
H38A C38 H38C 109.5
H38B C38 H38C 109.5
C36 C39 H39A 109.5
C36 C39 H39B 109.5
H39A C39 H39B 109.5
C36 C39 H39C 109.5
H39A C39 H39C 109.5
H39B C39 H39C 109.5
C45 C40 C41 119.72(19)
C45 C40 C30 120.75(19)
C41 C40 C30 119.03(19)
C42 C41 C40 119.3(2)
C42 C41 C46 120.4(2)
C40 C41 C46 120.3(2)
C41 C42 C43 121.6(2)
C41 C42 H42 119.2
C43 C42 H42 119.2
C44 C43 C42 118.3(2)
C44 C43 C47 121.0(2)
C42 C43 C47 120.6(2)
C43 C44 C45 122.0(2)
C43 C44 H44 119.0
C45 C44 H44 119.0
C44 C45 C40 119.0(2)
C44 C45 C48 120.0(2)
C40 C45 C48 121.0(2)
C41 C46 H46A 109.5
C41 C46 H46B 109.5
H46A C46 H46B 109.5
C41 C46 H46C 109.5
H46A C46 H46C 109.5
H46B C46 H46C 109.5
C43 C47 H47A 109.5
C43 C47 H47B 109.5
H47A C47 H47B 109.5
C43 C47 H47C 109.5
H47A C47 H47C 109.5
H47B C47 H47C 109.5
C45 C48 H48A 109.5
C45 C48 H48B 109.5
H48A C48 H48B 109.5
C45 C48 H48C 109.5
H48A C48 H48C 109.5
H48B C48 H48C 109.5
N49 C49 Ge1 157.11(19)
C49 N49 C50 175.0(2)
N49 C50 C53 107.69(19)
N49 C50 C51 108.30(19)
C53 C50 C51 110.7(2)
N49 C50 C52 106.8(2)
C53 C50 C52 111.7(2)
C51 C50 C52 111.5(2)
C50 C51 H51A 109.5
C50 C51 H51B 109.5
H51A C51 H51B 109.5
C50 C51 H51C 109.5
H51A C51 H51C 109.5
H51B C51 H51C 109.5
C50 C52 H52A 109.5
C50 C52 H52B 109.5
H52A C52 H52B 109.5
C50 C52 H52C 109.5
H52A C52 H52C 109.5
H52B C52 H52C 109.5
C50 C53 H53A 109.5
C50 C53 H53B 109.5
H53A C53 H53B 109.5
C50 C53 H53C 109.5
H53A C53 H53C 109.5
H53B C53 H53C 109.5
C66 C61 C62 116.63(19)
C66 C61 Ge2 116.63(15)
C62 C61 Ge2 124.61(16)
C63 C62 C61 120.7(2)
C63 C62 C67 113.56(19)
C61 C62 C67 125.66(19)
C64 C63 C62 121.4(2)
C64 C63 H63 119.3
C62 C63 H63 119.3
C65 C64 C63 118.9(2)
C65 C64 H64 120.5
C63 C64 H64 120.5
C64 C65 C66 121.1(2)
C64 C65 H65 119.4
C66 C65 H65 119.4
C65 C66 C61 120.87(19)
C65 C66 C76 114.31(19)
C61 C66 C76 124.83(19)
C72 C67 C68 119.3(2)
C72 C67 C62 119.74(19)
C68 C67 C62 120.3(2)
C69 C68 C67 119.2(2)
C69 C68 C73 119.8(2)
C67 C68 C73 121.0(2)
C70 C69 C68 122.1(2)
C70 C69 H69 119.0
C68 C69 H69 119.0
C69 C70 C71 118.1(2)
C69 C70 C74 121.2(2)
C71 C70 C74 120.7(2)
C70 C71 C72 121.8(2)
C70 C71 H71 119.1
C72 C71 H71 119.1
C71 C72 C67 119.5(2)
C71 C72 C75 119.8(2)
C67 C72 C75 120.7(2)
C68 C73 H73A 109.5
C68 C73 H73B 109.5
H73A C73 H73B 109.5
C68 C73 H73C 109.5
H73A C73 H73C 109.5
H73B C73 H73C 109.5
C70 C74 H74A 109.5
C70 C74 H74B 109.5
H74A C74 H74B 109.5
C70 C74 H74C 109.5
H74A C74 H74C 109.5
H74B C74 H74C 109.5
C72 C75 H75A 109.5
C72 C75 H75B 109.5
H75A C75 H75B 109.5
C72 C75 H75C 109.5
H75A C75 H75C 109.5
H75B C75 H75C 109.5
C77 C76 C81 119.01(19)
C77 C76 C66 121.30(19)
C81 C76 C66 118.93(19)
C78 C77 C76 119.0(2)
C78 C77 C82 118.3(2)
C76 C77 C82 122.6(2)
C79 C78 C77 122.6(2)
C79 C78 H78 118.7
C77 C78 H78 118.7
C78 C79 C80 117.7(2)
C78 C79 C83 121.9(2)
C80 C79 C83 120.4(2)
C79 C80 C81 121.6(2)
C79 C80 H80 119.2
C81 C80 H80 119.2
C80 C81 C76 120.0(2)
C80 C81 C84 118.6(2)
C76 C81 C84 121.34(19)
C77 C82 H82A 109.5
C77 C82 H82B 109.5
H82A C82 H82B 109.5
C77 C82 H82C 109.5
H82A C82 H82C 109.5
H82B C82 H82C 109.5
C79 C83 H83A 109.5
C79 C83 H83B 109.5
H83A C83 H83B 109.5
C79 C83 H83C 109.5
H83A C83 H83C 109.5
H83B C83 H83C 109.5
C81 C84 H84A 109.5
C81 C84 H84B 109.5
H84A C84 H84B 109.5
C81 C84 H84C 109.5
H84A C84 H84C 109.5
H84B C84 H84C 109.5
C90 C85 C86 116.93(19)
C90 C85 Ge2 132.10(15)
C86 C85 Ge2 108.37(15)
C87 C86 C85 120.9(2)
C87 C86 C91 116.17(18)
C85 C86 C91 122.57(19)
C88 C87 C86 121.3(2)
C88 C87 H87 119.4
C86 C87 H87 119.4
C87 C88 C89 118.0(2)
C87 C88 H88 121.0
C89 C88 H88 121.0
C90 C89 C88 122.1(2)
C90 C89 H89 118.9
C88 C89 H89 118.9
C89 C90 C85 120.15(19)
C89 C90 C100 114.04(19)
C85 C90 C100 125.6(2)
C96 C91 C92 119.2(2)
C96 C91 C86 123.06(19)
C92 C91 C86 117.41(19)
C93 C92 C91 119.6(2)
C93 C92 C97 119.97(19)
C91 C92 C97 120.47(19)
C94 C93 C92 121.8(2)
C94 C93 H93 119.1
C92 C93 H93 119.1
C93 C94 C95 118.0(2)
C93 C94 C98 121.0(2)
C95 C94 C98 121.1(2)
C94 C95 C96 121.8(2)
C94 C95 H95 119.1
C96 C95 H95 119.1
C95 C96 C91 119.5(2)
C95 C96 C99 119.9(2)
C91 C96 C99 120.5(2)
C92 C97 H97A 109.5
C92 C97 H97B 109.5
H97A C97 H97B 109.5
C92 C97 H97C 109.5
H97A C97 H97C 109.5
H97B C97 H97C 109.5
C94 C98 H98A 109.5
C94 C98 H98B 109.5
H98A C98 H98B 109.5
C94 C98 H98C 109.5
H98A C98 H98C 109.5
H98B C98 H98C 109.5
C96 C99 H99A 109.5
C96 C99 H99B 109.5
H99A C99 H99B 109.5
C96 C99 H99C 109.5
H99A C99 H99C 109.5
H99B C99 H99C 109.5
C101 C100 C105 118.99(19)
C101 C100 C90 122.09(18)
C105 C100 C90 118.08(18)
C102 C101 C100 119.5(2)
C102 C101 C106 118.77(19)
C100 C101 C106 121.69(19)
C103 C102 C101 122.1(2)
C103 C102 H102 118.9
C101 C102 H102 118.9
C102 C103 C104 117.9(2)
C102 C103 C107 121.4(2)
C104 C103 C107 120.7(2)
C105 C104 C103 121.9(2)
C105 C104 H104 119.1
C103 C104 H104 119.1
C104 C105 C100 119.51(19)
C104 C105 C108 119.8(2)
C100 C105 C108 120.5(2)
C101 C106 H10A 109.5
C101 C106 H10B 109.5
H10A C106 H10B 109.5
C101 C106 H10C 109.5
H10A C106 H10C 109.5
H10B C106 H10C 109.5
C103 C107 H10D 109.5
C103 C107 H10E 109.5
H10D C107 H10E 109.5
C103 C107 H10F 109.5
H10D C107 H10F 109.5
H10E C107 H10F 109.5
C105 C108 H10G 109.5
C105 C108 H10H 109.5
H10G C108 H10H 109.5
C105 C108 H10I 109.5
H10G C108 H10I 109.5
H10H C108 H10I 109.5
N109 C109 Ge2 156.93(19)
C109 N109 C110 175.6(2)
N109 C110 C113 107.76(19)
N109 C110 C111 108.00(19)
C113 C110 C111 111.0(2)
N109 C110 C112 106.6(2)
C113 C110 C112 111.8(2)
C111 C110 C112 111.5(2)
C110 C111 H11A 109.5
C110 C111 H11B 109.5
H11A C111 H11B 109.5
C110 C111 H11C 109.5
H11A C111 H11C 109.5
H11B C111 H11C 109.5
C110 C112 H11D 109.5
C110 C112 H11E 109.5
H11D C112 H11E 109.5
C110 C112 H11F 109.5
H11D C112 H11F 109.5
H11E C112 H11F 109.5
C110 C113 H11G 109.5
C110 C113 H11H 109.5
H11G C113 H11H 109.5
C110 C113 H11I 109.5
H11G C113 H11I 109.5
H11H C113 H11I 109.5
C122 C121 H12A 109.5
C122 C121 H12B 109.5
H12A C121 H12B 109.5
C122 C121 H12C 109.5
H12A C121 H12C 109.5
H12B C121 H12C 109.5
C121 C122 C123 113.1(2)
C121 C122 H12D 109.0
C123 C122 H12D 109.0
C121 C122 H12E 109.0
C123 C122 H12E 109.0
H12D C122 H12E 107.8
C124 C123 C122 111.9(2)
C124 C123 H12F 109.2
C122 C123 H12F 109.2
C124 C123 H12G 109.2
C122 C123 H12G 109.2
H12F C123 H12G 107.9
C125 C124 C123 114.2(2)
C125 C124 H12H 108.7
C123 C124 H12H 108.7
C125 C124 H12I 108.7
C123 C124 H12I 108.7
H12H C124 H12I 107.6
C124 C125 H12J 109.5
C124 C125 H12K 109.5
H12J C125 H12K 109.5
C124 C125 H12L 109.5
H12J C125 H12L 109.5
H12K C125 H12L 109.5
C132 C131 C136 120.0
C132 C131 C137 120.0(4)
C136 C131 C137 119.1(4)
C131 C132 C133 120.0
C131 C132 H132 120.0
C133 C132 H132 120.0
C132 C133 C134 120.0
C132 C133 H133 120.0
C134 C133 H133 120.0
C135 C134 C133 120.0
C135 C134 H134 120.0
C133 C134 H134 120.0
C134 C135 C136 120.0
C134 C135 H135 120.0
C136 C135 H135 120.0
C135 C136 C131 120.0
C135 C136 H136 120.0
C131 C136 H136 120.0
C131 C137 H13D 109.5
C131 C137 H13E 109.5
H13D C137 H13E 109.5
C131 C137 H13F 109.5
H13D C137 H13F 109.5
H13E C137 H13F 109.5
C131 C137 H13G 109.5
H13D C137 H13G 141.1
H13E C137 H13G 56.3
H13F C137 H13G 56.3
C131 C137 H13H 109.5
H13D C137 H13H 56.3
H13E C137 H13H 141.1
H13F C137 H13H 56.3
H13G C137 H13H 109.5
C131 C137 H13I 109.5
H13D C137 H13I 56.3
H13E C137 H13I 56.3
H13F C137 H13I 141.1
H13G C137 H13I 109.5
H13H C137 H13I 109.5
C142 C141 C146 120.0
C142 C141 C147 120.3(3)
C146 C141 C147 119.6(3)
C141 C142 C143 120.0
C141 C142 H142 120.0
C143 C142 H142 120.0
C142 C143 C144 120.0
C142 C143 H143 120.0
C144 C143 H143 120.0
C145 C144 C143 120.0
C145 C144 H144 120.0
C143 C144 H144 120.0
C146 C145 C144 120.0
C146 C145 H145 120.0
C144 C145 H145 120.0
C145 C146 C141 120.0
C145 C146 H146 120.0
C141 C146 H146 120.0
C141 C147 H14D 109.5
C141 C147 H14E 109.5
H14D C147 H14E 109.5
C141 C147 H14F 109.5
H14D C147 H14F 109.5
H14E C147 H14F 109.5
C141 C147 H14G 109.5
H14D C147 H14G 141.1
H14E C147 H14G 56.3
H14F C147 H14G 56.3
C141 C147 H14H 109.5
H14D C147 H14H 56.3
H14E C147 H14H 141.1
H14F C147 H14H 56.3
H14G C147 H14H 109.5
C141 C147 H14I 109.5
H14D C147 H14I 56.3
H14E C147 H14I 56.3
H14F C147 H14I 141.1
H14G C147 H14I 109.5
H14H C147 H14I 109.5

loop_
_geom_bond_atom_site_label_1
_geom_bond_atom_site_label_2
_geom_bond_distance
Ge1 C25 2.038(2)
Ge1 C1 2.063(2)
Ge1 C49 2.077(2)
Ge2 C61 2.028(2)
Ge2 C85 2.061(2)
Ge2 C109 2.077(2)
C1 C6 1.411(3)
C1 C2 1.425(3)
C2 C3 1.391(3)
C2 C7 1.506(3)
C3 C4 1.379(3)
C3 H3 0.9500
C4 C5 1.390(3)
C4 H4 0.9500
C5 C6 1.394(3)
C5 H5 0.9500
C6 C16 1.506(3)
C7 C8 1.399(3)
C7 C12 1.410(3)
C8 C9 1.384(3)
C8 C13 1.511(3)
C9 C10 1.392(3)
C9 H9 0.9500
C10 C11 1.383(3)
C10 C14 1.504(3)
C11 C12 1.401(3)
C11 H11 0.9500
C12 C15 1.502(3)
C13 H13A 0.9800
C13 H13B 0.9800
C13 H13C 0.9800
C14 H14A 0.9800
C14 H14B 0.9800
C14 H14C 0.9800
C15 H15A 0.9800
C15 H15B 0.9800
C15 H15C 0.9800
C16 C21 1.402(3)
C16 C17 1.414(3)
C17 C18 1.387(3)
C17 C22 1.508(3)
C18 C19 1.394(3)
C18 H18 0.9500
C19 C20 1.382(3)
C19 C23 1.512(3)
C20 C21 1.394(3)
C20 H20 0.9500
C21 C24 1.510(3)
C22 H22A 0.9800
C22 H22B 0.9800
C22 H22C 0.9800
C23 H23A 0.9800
C23 H23B 0.9800
C23 H23C 0.9800
C24 H24A 0.9800
C24 H24B 0.9800
C24 H24C 0.9800
C25 C30 1.421(3)
C25 C26 1.421(3)
C26 C27 1.397(3)
C26 C31 1.505(3)
C27 C28 1.385(3)
C27 H27 0.9500
C28 C29 1.384(3)
C28 H28 0.9500
C29 C30 1.395(3)
C29 H29 0.9500
C30 C40 1.500(3)
C31 C32 1.406(3)
C31 C36 1.407(3)
C32 C33 1.392(3)
C32 C37 1.509(3)
C33 C34 1.390(3)
C33 H33 0.9500
C34 C35 1.385(3)
C34 C38 1.516(3)
C35 C36 1.399(3)
C35 H35 0.9500
C36 C39 1.507(3)
C37 H37A 0.9800
C37 H37B 0.9800
C37 H37C 0.9800
C38 H38A 0.9800
C38 H38B 0.9800
C38 H38C 0.9800
C39 H39A 0.9800
C39 H39B 0.9800
C39 H39C 0.9800
C40 C45 1.405(3)
C40 C41 1.406(3)
C41 C42 1.392(3)
C41 C46 1.504(3)
C42 C43 1.394(3)
C42 H42 0.9500
C43 C44 1.385(3)
C43 C47 1.515(3)
C44 C45 1.395(3)
C44 H44 0.9500
C45 C48 1.501(3)
C46 H46A 0.9800
C46 H46B 0.9800
C46 H46C 0.9800
C47 H47A 0.9800
C47 H47B 0.9800
C47 H47C 0.9800
C48 H48A 0.9800
C48 H48B 0.9800
C48 H48C 0.9800
C49 N49 1.155(3)
N49 C50 1.471(3)
C50 C53 1.518(4)
C50 C51 1.527(3)
C50 C52 1.532(3)
C51 H51A 0.9800
C51 H51B 0.9800
C51 H51C 0.9800
C52 H52A 0.9800
C52 H52B 0.9800
C52 H52C 0.9800
C53 H53A 0.9800
C53 H53B 0.9800
C53 H53C 0.9800
C61 C66 1.416(3)
C61 C62 1.423(3)
C62 C63 1.396(3)
C62 C67 1.501(3)
C63 C64 1.381(3)
C63 H63 0.9500
C64 C65 1.381(3)
C64 H64 0.9500
C65 C66 1.400(3)
C65 H65 0.9500
C66 C76 1.510(3)
C67 C72 1.407(3)
C67 C68 1.407(3)
C68 C69 1.391(3)
C68 C73 1.508(3)
C69 C70 1.387(3)
C69 H69 0.9500
C70 C71 1.390(3)
C70 C74 1.514(3)
C71 C72 1.392(3)
C71 H71 0.9500
C72 C75 1.505(3)
C73 H73A 0.9800
C73 H73B 0.9800
C73 H73C 0.9800
C74 H74A 0.9800
C74 H74B 0.9800
C74 H74C 0.9800
C75 H75A 0.9800
C75 H75B 0.9800
C75 H75C 0.9800
C76 C77 1.405(3)
C76 C81 1.405(3)
C77 C78 1.399(3)
C77 C82 1.504(3)
C78 C79 1.383(3)
C78 H78 0.9500
C79 C80 1.391(3)
C79 C83 1.518(3)
C80 C81 1.393(3)
C80 H80 0.9500
C81 C84 1.511(3)
C82 H82A 0.9800
C82 H82B 0.9800
C82 H82C 0.9800
C83 H83A 0.9800
C83 H83B 0.9800
C83 H83C 0.9800
C84 H84A 0.9800
C84 H84B 0.9800
C84 H84C 0.9800
C85 C90 1.409(3)
C85 C86 1.426(3)
C86 C87 1.389(3)
C86 C91 1.509(3)
C87 C88 1.381(3)
C87 H87 0.9500
C88 C89 1.392(3)
C88 H88 0.9500
C89 C90 1.392(3)
C89 H89 0.9500
C90 C100 1.505(3)
C91 C96 1.400(3)
C91 C92 1.408(3)
C92 C93 1.394(3)
C92 C97 1.503(3)
C93 C94 1.386(3)
C93 H93 0.9500
C94 C95 1.393(3)
C94 C98 1.500(3)
C95 C96 1.394(3)
C95 H95 0.9500
C96 C99 1.505(3)
C97 H97A 0.9800
C97 H97B 0.9800
C97 H97C 0.9800
C98 H98A 0.9800
C98 H98B 0.9800
C98 H98C 0.9800
C99 H99A 0.9800
C99 H99B 0.9800
C99 H99C 0.9800
C100 C101 1.402(3)
C100 C105 1.411(3)
C101 C102 1.395(3)
C101 C106 1.505(3)
C102 C103 1.384(3)
C102 H102 0.9500
C103 C104 1.393(3)
C103 C107 1.513(3)
C104 C105 1.389(3)
C104 H104 0.9500
C105 C108 1.511(3)
C106 H10A 0.9800
C106 H10B 0.9800
C106 H10C 0.9800
C107 H10D 0.9800
C107 H10E 0.9800
C107 H10F 0.9800
C108 H10G 0.9800
C108 H10H 0.9800
C108 H10I 0.9800
C109 N109 1.156(3)
N109 C110 1.467(3)
C110 C113 1.520(4)
C110 C111 1.522(3)
C110 C112 1.525(4)
C111 H11A 0.9800
C111 H11B 0.9800
C111 H11C 0.9800
C112 H11D 0.9800
C112 H11E 0.9800
C112 H11F 0.9800
C113 H11G 0.9800
C113 H11H 0.9800
C113 H11I 0.9800
C121 C122 1.520(4)
C121 H12A 0.9800
C121 H12B 0.9800
C121 H12C 0.9800
C122 C123 1.527(3)
C122 H12D 0.9900
C122 H12E 0.9900
C123 C124 1.519(4)
C123 H12F 0.9900
C123 H12G 0.9900
C124 C125 1.517(3)
C124 H12H 0.9900
C124 H12I 0.9900
C125 H12J 0.9800
C125 H12K 0.9800
C125 H12L 0.9800
C131 C132 1.3900
C131 C136 1.3900
C131 C137 1.513(7)
C132 C133 1.3900
C132 H132 0.9500
C133 C134 1.3900
C133 H133 0.9500
C134 C135 1.3900
C134 H134 0.9500
C135 C136 1.3900
C135 H135 0.9500
C136 H136 0.9500
C137 H13D 0.9800
C137 H13E 0.9800
C137 H13F 0.9800
C137 H13G 0.9800
C137 H13H 0.9800
C137 H13I 0.9800
C141 C142 1.3900
C141 C146 1.3900
C141 C147 1.565(7)
C142 C143 1.3900
C142 H142 0.9500
C143 C144 1.3900
C143 H143 0.9500
C144 C145 1.3900
C144 H144 0.9500
C145 C146 1.3900
C145 H145 0.9500
C146 H146 0.9500
C147 H14D 0.9800
C147 H14E 0.9800
C147 H14F 0.9800
C147 H14G 0.9800
C147 H14H 0.9800
C147 H14I 0.9800

loop_
_geom_torsion_atom_site_label_1
_geom_torsion_atom_site_label_2
_geom_torsion_atom_site_label_3
_geom_torsion_atom_site_label_4
_geom_torsion
C25 Ge1 C1 C6 39.2(2)
C49 Ge1 C1 C6 -62.5(2)
C25 Ge1 C1 C2 -159.86(13)
C49 Ge1 C1 C2 98.44(14)
C6 C1 C2 C3 7.6(3)
Ge1 C1 C2 C3 -156.48(17)
C6 C1 C2 C7 -165.52(19)
Ge1 C1 C2 C7 30.4(2)
C1 C2 C3 C4 -2.8(3)
C7 C2 C3 C4 170.9(2)
C2 C3 C4 C5 -3.3(3)
C3 C4 C5 C6 4.2(3)
C4 C5 C6 C1 0.9(3)
C4 C5 C6 C16 -173.45(19)
C2 C1 C6 C5 -6.7(3)
Ge1 C1 C6 C5 153.06(17)
C2 C1 C6 C16 166.99(18)
Ge1 C1 C6 C16 -33.3(3)
C3 C2 C7 C8 77.7(3)
C1 C2 C7 C8 -108.8(2)
C3 C2 C7 C12 -94.5(2)
C1 C2 C7 C12 79.0(3)
C12 C7 C8 C9 -2.7(3)
C2 C7 C8 C9 -174.7(2)
C12 C7 C8 C13 178.5(2)
C2 C7 C8 C13 6.5(3)
C7 C8 C9 C10 0.7(4)
C13 C8 C9 C10 179.5(2)
C8 C9 C10 C11 0.8(3)
C8 C9 C10 C14 -180.0(2)
C9 C10 C11 C12 -0.3(3)
C14 C10 C11 C12 -179.5(2)
C10 C11 C12 C7 -1.7(3)
C10 C11 C12 C15 177.8(2)
C8 C7 C12 C11 3.2(3)
C2 C7 C12 C11 175.67(19)
C8 C7 C12 C15 -176.3(2)
C2 C7 C12 C15 -3.8(3)
C5 C6 C16 C21 -78.4(3)
C1 C6 C16 C21 107.6(3)
C5 C6 C16 C17 90.5(2)
C1 C6 C16 C17 -83.5(3)
C21 C16 C17 C18 -5.6(3)
C6 C16 C17 C18 -174.9(2)
C21 C16 C17 C22 170.5(2)
C6 C16 C17 C22 1.2(3)
C16 C17 C18 C19 3.4(4)
C22 C17 C18 C19 -172.7(2)
C17 C18 C19 C20 0.5(4)
C17 C18 C19 C23 178.6(2)
C18 C19 C20 C21 -2.2(4)
C23 C19 C20 C21 179.7(2)
C19 C20 C21 C16 0.0(4)
C19 C20 C21 C24 178.3(2)
C17 C16 C21 C20 3.9(3)
C6 C16 C21 C20 172.7(2)
C17 C16 C21 C24 -174.4(2)
C6 C16 C21 C24 -5.6(3)
C1 Ge1 C25 C30 -114.00(18)
C49 Ge1 C25 C30 -22.9(2)
C1 Ge1 C25 C26 82.08(17)
C49 Ge1 C25 C26 173.19(16)
C30 C25 C26 C27 5.5(3)
Ge1 C25 C26 C27 170.75(17)
C30 C25 C26 C31 -173.0(2)
Ge1 C25 C26 C31 -7.8(3)
C25 C26 C27 C28 -0.5(3)
C31 C26 C27 C28 178.1(2)
C26 C27 C28 C29 -3.3(4)
C27 C28 C29 C30 1.9(4)
C28 C29 C30 C25 3.3(4)
C28 C29 C30 C40 -171.5(2)
C26 C25 C30 C29 -6.9(3)
Ge1 C25 C30 C29 -170.94(17)
C26 C25 C30 C40 167.3(2)
Ge1 C25 C30 C40 3.3(3)
C27 C26 C31 C32 64.9(3)
C25 C26 C31 C32 -116.5(2)
C27 C26 C31 C36 -105.3(2)
C25 C26 C31 C36 73.4(3)
C36 C31 C32 C33 -4.2(3)
C26 C31 C32 C33 -174.6(2)
C36 C31 C32 C37 172.8(2)
C26 C31 C32 C37 2.4(3)
C31 C32 C33 C34 2.2(3)
C37 C32 C33 C34 -174.9(2)
C32 C33 C34 C35 0.4(3)
C32 C33 C34 C38 -179.5(2)
C33 C34 C35 C36 -1.0(3)
C38 C34 C35 C36 178.9(2)
C34 C35 C36 C31 -1.0(3)
C34 C35 C36 C39 175.5(2)
C32 C31 C36 C35 3.6(3)
C26 C31 C36 C35 173.7(2)
C32 C31 C36 C39 -172.8(2)
C26 C31 C36 C39 -2.7(3)
C29 C30 C40 C45 -74.3(3)
C25 C30 C40 C45 111.1(2)
C29 C30 C40 C41 97.6(2)
C25 C30 C40 C41 -77.0(3)
C45 C40 C41 C42 -3.8(3)
C30 C40 C41 C42 -175.8(2)
C45 C40 C41 C46 172.6(2)
C30 C40 C41 C46 0.7(3)
C40 C41 C42 C43 0.9(3)
C46 C41 C42 C43 -175.5(2)
C41 C42 C43 C44 1.3(3)
C41 C42 C43 C47 179.0(2)
C42 C43 C44 C45 -0.5(3)
C47 C43 C44 C45 -178.2(2)
C43 C44 C45 C40 -2.3(3)
C43 C44 C45 C48 175.0(2)
C41 C40 C45 C44 4.5(3)
C30 C40 C45 C44 176.3(2)
C41 C40 C45 C48 -172.8(2)
C30 C40 C45 C48 -1.0(3)
C25 Ge1 C49 N49 166.2(5)
C1 Ge1 C49 N49 -75.7(5)
C85 Ge2 C61 C66 -82.93(18)
C109 Ge2 C61 C66 -174.10(16)
C85 Ge2 C61 C62 114.29(18)
C109 Ge2 C61 C62 23.1(2)
C66 C61 C62 C63 7.1(3)
Ge2 C61 C62 C63 169.86(18)
C66 C61 C62 C67 -168.6(2)
Ge2 C61 C62 C67 -5.9(3)
C61 C62 C63 C64 -3.2(4)
C67 C62 C63 C64 173.0(2)
C62 C63 C64 C65 -1.8(4)
C63 C64 C65 C66 2.6(4)
C64 C65 C66 C61 1.6(4)
C64 C65 C66 C76 -178.2(2)
C62 C61 C66 C65 -6.3(3)
Ge2 C61 C66 C65 -170.46(17)
C62 C61 C66 C76 173.5(2)
Ge2 C61 C66 C76 9.3(3)
C63 C62 C67 C72 -98.3(2)
C61 C62 C67 C72 77.7(3)
C63 C62 C67 C68 72.5(3)
C61 C62 C67 C68 -111.5(3)
C72 C67 C68 C69 -3.5(3)
C62 C67 C68 C69 -174.4(2)
C72 C67 C68 C73 174.0(2)
C62 C67 C68 C73 3.2(3)
C67 C68 C69 C70 3.1(3)
C73 C68 C69 C70 -174.5(2)
C68 C69 C70 C71 -1.0(3)
C68 C69 C70 C74 177.1(2)
C69 C70 C71 C72 -0.6(4)
C74 C70 C71 C72 -178.8(2)
C70 C71 C72 C67 0.1(3)
C70 C71 C72 C75 178.2(2)
C68 C67 C72 C71 2.0(3)
C62 C67 C72 C71 172.8(2)
C68 C67 C72 C75 -176.1(2)
C62 C67 C72 C75 -5.2(3)
C65 C66 C76 C77 104.0(2)
C61 C66 C76 C77 -75.7(3)
C65 C66 C76 C81 -65.9(3)
C61 C66 C76 C81 114.4(2)
C81 C76 C77 C78 -2.9(3)
C66 C76 C77 C78 -172.8(2)
C81 C76 C77 C82 173.1(2)
C66 C76 C77 C82 3.2(3)
C76 C77 C78 C79 0.6(3)
C82 C77 C78 C79 -175.6(2)
C77 C78 C79 C80 1.2(3)
C77 C78 C79 C83 -179.9(2)
C78 C79 C80 C81 -0.5(3)
C83 C79 C80 C81 -179.4(2)
C79 C80 C81 C76 -1.9(3)
C79 C80 C81 C84 175.1(2)
C77 C76 C81 C80 3.6(3)
C66 C76 C81 C80 173.7(2)
C77 C76 C81 C84 -173.3(2)
C66 C76 C81 C84 -3.1(3)
C61 Ge2 C85 C90 -39.3(2)
C109 Ge2 C85 C90 61.8(2)
C61 Ge2 C85 C86 160.09(13)
C109 Ge2 C85 C86 -98.79(14)
C90 C85 C86 C87 -7.7(3)
Ge2 C85 C86 C87 156.24(16)
C90 C85 C86 C91 165.32(18)
Ge2 C85 C86 C91 -30.7(2)
C85 C86 C87 C88 2.5(3)
C91 C86 C87 C88 -170.9(2)
C86 C87 C88 C89 3.8(3)
C87 C88 C89 C90 -4.8(3)
C88 C89 C90 C85 -0.6(3)
C88 C89 C90 C100 174.07(19)
C86 C85 C90 C89 6.7(3)
Ge2 C85 C90 C89 -152.60(17)
C86 C85 C90 C100 -167.30(18)
Ge2 C85 C90 C100 33.4(3)
C87 C86 C91 C96 -79.6(3)
C85 C86 C91 C96 107.0(2)
C87 C86 C91 C92 93.9(2)
C85 C86 C91 C92 -79.5(3)
C96 C91 C92 C93 -2.6(3)
C86 C91 C92 C93 -176.3(2)
C96 C91 C92 C97 176.9(2)
C86 C91 C92 C97 3.1(3)
C91 C92 C93 C94 0.3(3)
C97 C92 C93 C94 -179.1(2)
C92 C93 C94 C95 1.0(3)
C92 C93 C94 C98 -179.9(2)
C93 C94 C95 C96 0.0(3)
C98 C94 C95 C96 -179.1(2)
C94 C95 C96 C91 -2.3(3)
C94 C95 C96 C99 178.7(2)
C92 C91 C96 C95 3.5(3)
C86 C91 C96 C95 176.9(2)
C92 C91 C96 C99 -177.5(2)
C86 C91 C96 C99 -4.1(3)
C89 C90 C100 C101 79.0(3)
C85 C90 C100 C101 -106.7(2)
C89 C90 C100 C105 -90.4(2)
C85 C90 C100 C105 83.9(3)
C105 C100 C101 C102 -2.6(3)
C90 C100 C101 C102 -171.9(2)
C105 C100 C101 C106 175.1(2)
C90 C100 C101 C106 5.8(3)
C100 C101 C102 C103 -0.6(4)
C106 C101 C102 C103 -178.4(2)
C101 C102 C103 C104 2.0(4)
C101 C102 C103 C107 179.3(2)
C102 C103 C104 C105 -0.2(4)
C107 C103 C104 C105 -177.5(3)
C103 C104 C105 C100 -3.0(4)
C103 C104 C105 C108 172.3(2)
C101 C100 C105 C104 4.4(3)
C90 C100 C105 C104 174.1(2)
C101 C100 C105 C108 -170.9(2)
C90 C100 C105 C108 -1.2(3)
C61 Ge2 C109 N109 -163.4(5)
C85 Ge2 C109 N109 77.7(5)
C121 C122 C123 C124 176.3(2)
C122 C123 C124 C125 -171.1(2)
C136 C131 C132 C133 0.0
C137 C131 C132 C133 -168.9(13)
C131 C132 C133 C134 0.0
C132 C133 C134 C135 0.0
C133 C134 C135 C136 0.0
C134 C135 C136 C131 0.0
C132 C131 C136 C135 0.0
C137 C131 C136 C135 169.0(13)
C146 C141 C142 C143 0.0
C147 C141 C142 C143 176.9(9)
C141 C142 C143 C144 0.0
C142 C143 C144 C145 0.0
C143 C144 C145 C146 0.0
C144 C145 C146 C141 0.0
C142 C141 C146 C145 0.0
C147 C141 C146 C145 -176.9(9)
